data_1529281
loop_
_publ_author_name
'Kuppusamy, Ramajayam'
'Gandeepan, Parthasarathy'
'Cheng, Chien-Hong'

_publ_section_title
;
 Rh(III)-Catalyzed [4 + 1] Annulations of 2-Hydroxy- and
 2-Aminobenzaldehydes with Allenes: A Simple Method toward 3-Coumaranones
 and 3-Indolinones.
;
_journal_issue 15
_journal_name_full 'Organic letters'
_journal_page_first 3846
_journal_page_last 3849
_journal_paper_doi 10.1021/acs.orglett.5b01825
_journal_volume 17
_journal_year 2015
_chemical_formula_sum 'C24 H21 N O4 S'
_chemical_formula_weight 419.48
_space_group_crystal_system monoclinic
_space_group_IT_number 14
_space_group_name_Hall '-P 2ybc'
_space_group_name_H-M_alt 'P 1 21/c 1'
_symmetry_space_group_name_Hall '-P 2ybc'
_symmetry_space_group_name_H-M 'P 1 21/c 1'
_atom_sites_solution_hydrogens geom
_audit_creation_method SHELXL-2014/6
_cell_angle_alpha 90
_cell_angle_beta 103.1890(10)
_cell_angle_gamma 90
_cell_formula_units_Z 4
_cell_length_a 17.7457(8)
_cell_length_b 5.8725(3)
_cell_length_c 20.1502(9)
_cell_measurement_reflns_used 5453
_cell_measurement_temperature 100(2)
_cell_measurement_theta_max 26.3689
_cell_measurement_theta_min 2.6112
_cell_volume 2044.50(17)
_computing_cell_refinement 'SAINT V8.34A (Bruker AXS Inc., 2013)'
_computing_data_collection 'APEX2 (Bruker AXS, 2010)'
_computing_data_reduction 'SAINT V8.34A (Bruker AXS Inc., 2013)'
_computing_molecular_graphics 'SHELXTL (Sheldrick, 2008)'
_computing_publication_material SHELXTL
_computing_structure_refinement 'SHELXL-2014/6 (Sheldrick, 2014)'
_diffrn_ambient_temperature 100(2)
_diffrn_detector_area_resol_mean 8.3333
_diffrn_measured_fraction_theta_full 0.989
_diffrn_measured_fraction_theta_max 0.986
_diffrn_measurement_device_type 'Bruker APEX-II CCD'
_diffrn_measurement_method '\f and \w scans'
_diffrn_radiation_type MoK\a
_diffrn_radiation_wavelength 0.71073
_diffrn_reflns_av_R_equivalents 0.0280
_diffrn_reflns_av_unetI/netI 0.0243
_diffrn_reflns_laue_measured_fraction_full 0.989
_diffrn_reflns_laue_measured_fraction_max 0.986
_diffrn_reflns_limit_h_max 22
_diffrn_reflns_limit_h_min -22
_diffrn_reflns_limit_k_max 3
_diffrn_reflns_limit_k_min -7
_diffrn_reflns_limit_l_max 25
_diffrn_reflns_limit_l_min -25
_diffrn_reflns_number 16884
_diffrn_reflns_point_group_measured_fraction_full 0.989
_diffrn_reflns_point_group_measured_fraction_max 0.986
_diffrn_reflns_theta_full 25.242
_diffrn_reflns_theta_max 26.464
_diffrn_reflns_theta_min 2.141
_exptl_absorpt_coefficient_mu 0.190
_exptl_absorpt_correction_T_max 0.9485
_exptl_absorpt_correction_T_min 0.8841
_exptl_absorpt_correction_type multi-scan
_exptl_absorpt_process_details 'SADABS V2014/4 (Bruker AXS Inc.)'
_exptl_crystal_colour Colorless
_exptl_crystal_density_diffrn 1.363
_exptl_crystal_density_meas ?
_exptl_crystal_density_method 'not measured'
_exptl_crystal_description Lump
_exptl_crystal_F_000 880
_exptl_crystal_size_max 0.25
_exptl_crystal_size_mid 0.20
_exptl_crystal_size_min 0.20
_refine_diff_density_max 0.240
_refine_diff_density_min -0.296
_refine_diff_density_rms 0.034
_refine_ls_extinction_method none
_refine_ls_goodness_of_fit_ref 1.028
_refine_ls_hydrogen_treatment constr
_refine_ls_matrix_type full
_refine_ls_number_parameters 273
_refine_ls_number_reflns 4171
_refine_ls_number_restraints 0
_refine_ls_restrained_S_all 1.028
_refine_ls_R_factor_all 0.0505
_refine_ls_R_factor_gt 0.0360
_refine_ls_shift/su_max 0.000
_refine_ls_shift/su_mean 0.000
_refine_ls_structure_factor_coef Fsqd
_refine_ls_weighting_details 'w=1/[\s^2^(Fo^2^)+(0.0375P)^2^+0.7013P] where P=(Fo^2^+2Fc^2^)/3'
_refine_ls_weighting_scheme calc
_refine_ls_wR_factor_gt 0.0841
_refine_ls_wR_factor_ref 0.0929
_reflns_Friedel_coverage 0.000
_reflns_number_gt 3265
_reflns_number_total 4171
_reflns_threshold_expression 'I > 2\s(I)'
_cod_data_source_file ol5b01825_si_003.cif
_cod_data_source_block mo_150509LT_0m
_cod_depositor_comments
;
The following automatic conversions were performed:

'_exptl_crystal_density_meas' value 'not measured' was changed to '?'
- the value is perceived as not measured.

Automatic conversion script
Id: cif_fix_values 3271 2015-04-21 07:52:19Z andrius 

 Adding full bibliography for 1529281--1529282.cif.
;
_cod_database_code 1529281
_shelx_space_group_comment
;
The symmetry employed for this shelxl refinement is uniquely defined
by the following loop, which should always be used as a source of
symmetry information in preference to the above space-group names.
They are only intended as comments.
;
_shelxl_version_number 2014/6

loop_
_space_group_symop_operation_xyz
'x, y, z'
'-x, y+1/2, -z+1/2'
'-x, -y, -z'
'x, -y-1/2, z-1/2'

loop_
_atom_site_label
_atom_site_type_symbol
_atom_site_fract_x
_atom_site_fract_y
_atom_site_fract_z
_atom_site_U_iso_or_equiv
_atom_site_adp_type
_atom_site_occupancy
_atom_site_site_symmetry_order
_atom_site_calc_flag
_atom_site_refinement_flags_posn
_atom_site_refinement_flags_adp
S1 S 0.15147(2) 0.90405(7) 0.23401(2) 0.03893(12) Uani 1 1 d . .
O1 O 0.33215(7) 0.7125(3) 0.46577(6) 0.0589(4) Uani 1 1 d . .
O2 O 0.25120(7) 0.4248(2) 0.06191(6) 0.0519(3) Uani 1 1 d . .
O3 O 0.20759(7) 1.08002(19) 0.23665(6) 0.0492(3) Uani 1 1 d . .
O4 O 0.07199(7) 0.9606(2) 0.22767(6) 0.0542(3) Uani 1 1 d . .
N1 N 0.15573(7) 0.7425(2) 0.16809(6) 0.0357(3) Uani 1 1 d . .
C1 C 0.37498(12) 0.9134(4) 0.46059(11) 0.0653(6) Uani 1 1 d . .
H21 H 0.3963 0.9047 0.4199 0.098 Uiso 1 1 calc R U
H1 H 0.4174 0.9280 0.5011 0.098 Uiso 1 1 calc R U
H3 H 0.3408 1.0461 0.4572 0.098 Uiso 1 1 calc R U
C2 C 0.26925(9) 0.6668(3) 0.41469(8) 0.0420(4) Uani 1 1 d . .
C3 C 0.24618(9) 0.7985(3) 0.35629(8) 0.0401(4) Uani 1 1 d . .
H4 H 0.2743 0.9312 0.3498 0.048 Uiso 1 1 calc R U
C4 C 0.18119(9) 0.7320(3) 0.30771(7) 0.0367(4) Uani 1 1 d . .
C5 C 0.23089(9) 0.6985(3) 0.14692(7) 0.0344(3) Uani 1 1 d . .
C6 C 0.29197(9) 0.6157(3) 0.20694(8) 0.0356(3) Uani 1 1 d . .
H11 H 0.2814 0.4808 0.2292 0.043 Uiso 1 1 calc R U
C7 C 0.35906(9) 0.7170(3) 0.23087(8) 0.0405(4) Uani 1 1 d . .
H16 H 0.3699 0.8461 0.2062 0.049 Uiso 1 1 calc R U
C8 C 0.41910(9) 0.6536(3) 0.29133(8) 0.0400(4) Uani 1 1 d . .
C9 C 0.48402(10) 0.7909(3) 0.31029(9) 0.0505(4) Uani 1 1 d . .
H15 H 0.4885 0.9222 0.2839 0.061 Uiso 1 1 calc R U
C10 C 0.54257(11) 0.7412(4) 0.36691(10) 0.0602(5) Uani 1 1 d . .
H12 H 0.5869 0.8365 0.3786 0.072 Uiso 1 1 calc R U
C11 C 0.53630(11) 0.5553(4) 0.40571(11) 0.0657(6) Uani 1 1 d . .
H2 H 0.5759 0.5215 0.4449 0.079 Uiso 1 1 calc R U
C12 C 0.09838(9) 0.5862(3) 0.13585(7) 0.0355(3) Uani 1 1 d . .
C13 C 0.02231(9) 0.5605(3) 0.14221(9) 0.0472(4) Uani 1 1 d . .
H5 H 0.0019 0.6536 0.1724 0.057 Uiso 1 1 calc R U
C14 C -0.02218(11) 0.3960(4) 0.10331(10) 0.0560(5) Uani 1 1 d . .
H6 H -0.0739 0.3745 0.1077 0.067 Uiso 1 1 calc R U
C15 C 0.00559(11) 0.2598(4) 0.05779(11) 0.0598(5) Uani 1 1 d . .
H7 H -0.0271 0.1491 0.0313 0.072 Uiso 1 1 calc R U
C16 C 0.08062(10) 0.2859(3) 0.05132(9) 0.0507(4) Uani 1 1 d . .
H17 H 0.1003 0.1946 0.0202 0.061 Uiso 1 1 calc R U
C17 C 0.12689(9) 0.4477(3) 0.09097(8) 0.0368(3) Uani 1 1 d . .
C18 C 0.20742(9) 0.5051(3) 0.09434(8) 0.0370(4) Uani 1 1 d . .
C19 C 0.25414(10) 0.9023(3) 0.10916(9) 0.0453(4) Uani 1 1 d . .
H8 H 0.2685 1.0298 0.1409 0.068 Uiso 1 1 calc R U
H9 H 0.2105 0.9471 0.0722 0.068 Uiso 1 1 calc R U
H10 H 0.2984 0.8610 0.0901 0.068 Uiso 1 1 calc R U
C20 C 0.47226(12) 0.4166(4) 0.38788(11) 0.0684(6) Uani 1 1 d . .
H14 H 0.4680 0.2869 0.4150 0.082 Uiso 1 1 calc R U
C21 C 0.41407(10) 0.4633(3) 0.33114(10) 0.0542(5) Uani 1 1 d . .
H13 H 0.3705 0.3651 0.3193 0.065 Uiso 1 1 calc R U
C22 C 0.13925(11) 0.5400(3) 0.31553(9) 0.0479(4) Uani 1 1 d . .
H20 H 0.0946 0.4981 0.2819 0.058 Uiso 1 1 calc R U
C23 C 0.16415(11) 0.4103(3) 0.37375(9) 0.0527(5) Uani 1 1 d . .
H18 H 0.1366 0.2761 0.3798 0.063 Uiso 1 1 calc R U
C24 C 0.22803(11) 0.4723(3) 0.42291(9) 0.0480(4) Uani 1 1 d . .
H19 H 0.2440 0.3816 0.4627 0.058 Uiso 1 1 calc R U

loop_
_atom_site_aniso_label
_atom_site_aniso_U_11
_atom_site_aniso_U_22
_atom_site_aniso_U_33
_atom_site_aniso_U_23
_atom_site_aniso_U_13
_atom_site_aniso_U_12
S1 0.0499(2) 0.0351(2) 0.0334(2) -0.00053(17) 0.01289(17) 0.00847(18)
O1 0.0555(8) 0.0767(10) 0.0400(7) 0.0078(7) 0.0015(6) -0.0050(7)
O2 0.0584(7) 0.0509(7) 0.0543(7) -0.0080(6) 0.0294(6) 0.0044(6)
O3 0.0720(8) 0.0321(6) 0.0454(7) -0.0015(5) 0.0175(6) -0.0037(6)
O4 0.0551(7) 0.0623(8) 0.0475(7) -0.0015(6) 0.0169(6) 0.0243(7)
N1 0.0378(7) 0.0388(7) 0.0322(6) -0.0024(6) 0.0113(5) 0.0038(6)
C1 0.0569(12) 0.0794(15) 0.0547(12) -0.0076(11) 0.0027(9) -0.0117(11)
C2 0.0444(9) 0.0523(10) 0.0310(8) -0.0010(7) 0.0121(7) 0.0045(8)
C3 0.0458(9) 0.0423(9) 0.0352(8) -0.0007(7) 0.0154(7) -0.0019(8)
C4 0.0450(9) 0.0372(9) 0.0304(8) -0.0023(7) 0.0135(7) 0.0033(7)
C5 0.0374(8) 0.0332(8) 0.0353(8) 0.0039(7) 0.0136(6) 0.0040(7)
C6 0.0400(8) 0.0326(8) 0.0366(8) 0.0047(7) 0.0137(6) 0.0024(7)
C7 0.0428(9) 0.0404(9) 0.0407(8) 0.0065(7) 0.0148(7) -0.0003(7)
C8 0.0368(8) 0.0441(9) 0.0415(9) 0.0005(7) 0.0138(7) 0.0017(7)
C9 0.0463(10) 0.0559(11) 0.0514(10) 0.0012(9) 0.0157(8) -0.0062(9)
C10 0.0407(10) 0.0774(15) 0.0609(12) -0.0080(11) 0.0082(9) -0.0083(10)
C11 0.0483(11) 0.0849(16) 0.0574(12) 0.0048(12) -0.0015(9) 0.0093(11)
C12 0.0381(8) 0.0381(8) 0.0297(7) 0.0049(7) 0.0065(6) 0.0052(7)
C13 0.0408(9) 0.0583(11) 0.0437(9) -0.0011(9) 0.0123(7) 0.0048(8)
C14 0.0411(9) 0.0620(12) 0.0649(12) 0.0018(10) 0.0124(9) -0.0040(9)
C15 0.0508(11) 0.0520(11) 0.0716(13) -0.0106(10) 0.0038(9) -0.0082(9)
C16 0.0517(10) 0.0461(10) 0.0520(10) -0.0091(9) 0.0070(8) 0.0029(9)
C17 0.0408(8) 0.0363(8) 0.0323(8) 0.0025(7) 0.0065(6) 0.0049(7)
C18 0.0463(9) 0.0340(8) 0.0320(8) 0.0042(7) 0.0120(7) 0.0063(7)
C19 0.0552(10) 0.0409(9) 0.0423(9) 0.0115(8) 0.0164(8) 0.0016(8)
C20 0.0618(13) 0.0687(14) 0.0684(13) 0.0244(12) 0.0016(10) 0.0038(11)
C21 0.0463(10) 0.0532(11) 0.0593(11) 0.0120(9) 0.0046(8) -0.0040(9)
C22 0.0556(10) 0.0478(10) 0.0400(9) -0.0023(8) 0.0099(8) -0.0089(9)
C23 0.0683(12) 0.0440(10) 0.0478(10) 0.0031(9) 0.0176(9) -0.0106(9)
C24 0.0626(11) 0.0485(10) 0.0362(9) 0.0076(8) 0.0181(8) 0.0058(9)

loop_
_atom_type_symbol
_atom_type_description
_atom_type_scat_dispersion_real
_atom_type_scat_dispersion_imag
_atom_type_scat_source
C C 0.0033 0.0016 'International Tables Vol C Tables 4.2.6.8 and 6.1.1.4'
H H 0.0000 0.0000 'International Tables Vol C Tables 4.2.6.8 and 6.1.1.4'
N N 0.0061 0.0033 'International Tables Vol C Tables 4.2.6.8 and 6.1.1.4'
O O 0.0106 0.0060 'International Tables Vol C Tables 4.2.6.8 and 6.1.1.4'
S S 0.1246 0.1234 'International Tables Vol C Tables 4.2.6.8 and 6.1.1.4'

loop_
_geom_angle_atom_site_label_1
_geom_angle_atom_site_label_2
_geom_angle_atom_site_label_3
_geom_angle
O4 S1 O3 120.14(8)
O4 S1 N1 106.75(7)
O3 S1 N1 106.67(7)
O4 S1 C4 107.86(7)
O3 S1 C4 108.02(7)
N1 S1 C4 106.71(7)
C2 O1 C1 117.93(15)
C12 N1 C5 110.35(12)
C12 N1 S1 125.70(10)
C5 N1 S1 122.11(10)
O1 C1 H21 109.5
O1 C1 H1 109.5
H21 C1 H1 109.5
O1 C1 H3 109.5
H21 C1 H3 109.5
H1 C1 H3 109.5
O1 C2 C24 115.85(15)
O1 C2 C3 124.26(16)
C24 C2 C3 119.89(16)
C4 C3 C2 118.53(16)
C4 C3 H4 120.7
C2 C3 H4 120.7
C22 C4 C3 122.17(15)
C22 C4 S1 119.73(13)
C3 C4 S1 118.09(12)
C6 C5 N1 110.34(11)
C6 C5 C19 115.23(13)
N1 C5 C19 111.27(12)
C6 C5 C18 110.20(12)
N1 C5 C18 101.67(12)
C19 C5 C18 107.23(12)
C7 C6 C5 124.82(14)
C7 C6 H11 117.6
C5 C6 H11 117.6
C6 C7 C8 127.63(15)
C6 C7 H16 116.2
C8 C7 H16 116.2
C9 C8 C21 117.85(16)
C9 C8 C7 118.67(15)
C21 C8 C7 123.48(15)
C8 C9 C10 121.55(18)
C8 C9 H15 119.2
C10 C9 H15 119.2
C11 C10 C9 119.78(19)
C11 C10 H12 120.1
C9 C10 H12 120.1
C10 C11 C20 119.66(19)
C10 C11 H2 120.2
C20 C11 H2 120.2
C13 C12 C17 119.95(15)
C13 C12 N1 129.72(15)
C17 C12 N1 110.31(13)
C14 C13 C12 117.79(16)
C14 C13 H5 121.1
C12 C13 H5 121.1
C13 C14 C15 122.48(17)
C13 C14 H6 118.8
C15 C14 H6 118.8
C16 C15 C14 119.68(18)
C16 C15 H7 120.2
C14 C15 H7 120.2
C15 C16 C17 118.77(17)
C15 C16 H17 120.6
C17 C16 H17 120.6
C16 C17 C12 121.30(15)
C16 C17 C18 129.27(15)
C12 C17 C18 109.43(14)
O2 C18 C17 128.68(15)
O2 C18 C5 123.19(14)
C17 C18 C5 108.11(12)
C5 C19 H8 109.5
C5 C19 H9 109.5
H8 C19 H9 109.5
C5 C19 H10 109.5
H8 C19 H10 109.5
H9 C19 H10 109.5
C11 C20 C21 121.0(2)
C11 C20 H14 119.5
C21 C20 H14 119.5
C20 C21 C8 120.18(18)
C20 C21 H13 119.9
C8 C21 H13 119.9
C4 C22 C23 118.07(17)
C4 C22 H20 121.0
C23 C22 H20 121.0
C24 C23 C22 121.13(17)
C24 C23 H18 119.4
C22 C23 H18 119.4
C23 C24 C2 120.20(16)
C23 C24 H19 119.9
C2 C24 H19 119.9

loop_
_geom_bond_atom_site_label_1
_geom_bond_atom_site_label_2
_geom_bond_distance
S1 O4 1.4260(12)
S1 O3 1.4277(12)
S1 N1 1.6478(13)
S1 C4 1.7739(16)
O1 C2 1.361(2)
O1 C1 1.420(2)
O2 C18 1.2186(18)
N1 C12 1.414(2)
N1 C5 1.5125(18)
C1 H21 0.9800
C1 H1 0.9800
C1 H3 0.9800
C2 C24 1.387(2)
C2 C3 1.390(2)
C3 C4 1.388(2)
C3 H4 0.9500
C4 C22 1.380(2)
C5 C6 1.509(2)
C5 C19 1.525(2)
C5 C18 1.544(2)
C6 C7 1.320(2)
C6 H11 0.9500
C7 C8 1.472(2)
C7 H16 0.9500
C8 C9 1.387(2)
C8 C21 1.390(2)
C9 C10 1.388(3)
C9 H15 0.9500
C10 C11 1.362(3)
C10 H12 0.9500
C11 C20 1.378(3)
C11 H2 0.9500
C12 C13 1.393(2)
C12 C17 1.394(2)
C13 C14 1.374(3)
C13 H5 0.9500
C14 C15 1.389(3)
C14 H6 0.9500
C15 C16 1.376(3)
C15 H7 0.9500
C16 C17 1.384(2)
C16 H17 0.9500
C17 C18 1.455(2)
C19 H8 0.9800
C19 H9 0.9800
C19 H10 0.9800
C20 C21 1.382(3)
C20 H14 0.9500
C21 H13 0.9500
C22 C23 1.384(3)
C22 H20 0.9500
C23 C24 1.373(3)
C23 H18 0.9500
C24 H19 0.9500
